data_1574401
loop_
_publ_author_name
'Jung, Eunsong'
'Rizzo, Antonio'
'Ryu, Hanseul'
'Cho, Minyoung'
'Choi, Tae-Lim'

_publ_section_title
;
 Controlled polymerization of levoglucosenone-derived enynes to give
 bio-based polymers with tunable degradation rates and high glass
 transition temperatures
;
_journal_issue 19
_journal_name_full 'Chemical Science'
_journal_page_first 8435
_journal_page_last 8442
_journal_paper_doi 10.1039/D5SC00630A
_journal_volume 16
_journal_year 2025
_chemical_formula_sum 'C17 H20 N2 O4 S'
_chemical_formula_weight 348.41
_chemical_name_common NMes-OO
_space_group_crystal_system orthorhombic
_space_group_IT_number 19
_space_group_name_Hall 'P 2ac 2ab'
_space_group_name_H-M_alt 'P 21 21 21'
_atom_sites_solution_hydrogens geom
_audit_update_record
;
2025-01-21 deposited with the CCDC.	2025-03-27 downloaded from the CCDC.
;
_cell_angle_alpha 90
_cell_angle_beta 90
_cell_angle_gamma 90
_cell_formula_units_Z 4
_cell_length_a 8.0830(4)
_cell_length_b 11.2048(6)
_cell_length_c 18.8269(8)
_cell_measurement_reflns_used 9420
_cell_measurement_temperature 296.(2)
_cell_measurement_theta_max 28.1913
_cell_measurement_theta_min 2.7423
_cell_volume 1705.12(14)
_computing_cell_refinement 'SAINT V8.40B (Bruker Nano, Inc., 2019)'
_computing_data_collection 'Bruker Instrument Service v2021.1.0.1'
_computing_data_reduction 'SAINT V8.40B (Bruker Nano, Inc., 2019)'
_computing_structure_refinement 'SHELXL-2018/3 (Sheldrick, 2018)'
_computing_structure_solution 'SHELXT 2018/2 (Sheldrick, 2018)'
_diffrn_ambient_temperature 296.(2)
_diffrn_detector_area_resol_mean 7.3910
_diffrn_measured_fraction_theta_full 0.993
_diffrn_measured_fraction_theta_max 0.993
_diffrn_measurement_device_type 'Bruker APEX-II CCD'
_diffrn_measurement_method '\f and \w scans'
_diffrn_radiation_type MoK\a
_diffrn_radiation_wavelength 0.71073
_diffrn_reflns_av_R_equivalents 0.0459
_diffrn_reflns_av_unetI/netI 0.0220
_diffrn_reflns_limit_h_max 10
_diffrn_reflns_limit_h_min -10
_diffrn_reflns_limit_k_max 14
_diffrn_reflns_limit_k_min -14
_diffrn_reflns_limit_l_max 24
_diffrn_reflns_limit_l_min -25
_diffrn_reflns_number 50709
_diffrn_reflns_theta_full 25.24
_diffrn_reflns_theta_max 28.29
_diffrn_reflns_theta_min 2.12
_diffrn_source_current 30.0
_diffrn_source_power 1.50
_diffrn_source_voltage 50
_exptl_absorpt_coefficient_mu 0.213
_exptl_absorpt_correction_T_max 0.99
_exptl_absorpt_correction_T_min 0.92
_exptl_absorpt_correction_type multi-scan
_exptl_absorpt_process_details
;
SADABS-2016/2 - Bruker AXS area detector scaling and absorption correction
;
_exptl_crystal_colour colourless
_exptl_crystal_density_diffrn 1.357
_exptl_crystal_density_method 'not measured'
_exptl_crystal_description block
_exptl_crystal_F_000 736
_exptl_crystal_size_max 0.150
_exptl_crystal_size_mid 0.100
_exptl_crystal_size_min 0.060
_refine_diff_density_max 0.406
_refine_diff_density_min -0.327
_refine_ls_abs_structure_details
;

Flack x determined using 1608 quotients [(I+)-(I-)]/[(I+)+(I-)]
(Parsons, Flack and Wagner, Acta Cryst. B69 (2013) 249-259).
;
_refine_ls_abs_structure_Flack 0.04(2)
_refine_ls_extinction_method none
_refine_ls_goodness_of_fit_ref 1.031
_refine_ls_hydrogen_treatment constr
_refine_ls_matrix_type full
_refine_ls_number_parameters 220
_refine_ls_number_reflns 4227
_refine_ls_number_restraints 0
_refine_ls_restrained_S_all 1.031
_refine_ls_R_factor_all 0.0412
_refine_ls_R_factor_gt 0.0380
_refine_ls_shift/su_max 0.000
_refine_ls_shift/su_mean 0.000
_refine_ls_structure_factor_coef Fsqd
_refine_ls_weighting_details 'w=1/[\s^2^(Fo^2^)+(0.0588P)^2^+0.3694P] where P=(Fo^2^+2Fc^2^)/3'
_refine_ls_weighting_scheme calc
_refine_ls_wR_factor_gt 0.0980
_refine_ls_wR_factor_ref 0.1001
_reflns_Friedel_coverage 0.753
_reflns_Friedel_fraction_full 0.999
_reflns_Friedel_fraction_max 0.997
_reflns_number_gt 3965
_reflns_number_total 4227
_reflns_threshold_expression 'I > 2\s(I)'
_cod_data_source_file d5sc00630a2.cif
_cod_data_source_block yy166
_cod_depositor_comments
;
The following automatic conversions were performed:

data item '_exptl_absorpt_correction_type' value 'Multi-Scan' was
changed to 'multi-scan' in accordance with the
/home/data/users/saulius/crontab/automatic-downloads/rss-feeds/RSC/lib/dictionaries/cif_core.dic
dictionary named 'cif_core.dic' version 2.4.2 last updated on
2011-04-26.

Automatic conversion script
Id: cif_fix_values 8170 2020-07-09 18:12:32Z antanas 

 Adding full bibliography for 1574401--1574402.cif.
;
_cod_database_code 1574401

loop_
_space_group_symop_operation_xyz
'x, y, z'
'-x+1/2, -y, z+1/2'
'-x, y+1/2, -z+1/2'
'x+1/2, -y+1/2, -z'

loop_
_atom_site_type_symbol
_atom_site_label
_atom_site_fract_x
_atom_site_fract_y
_atom_site_fract_z
_atom_site_U_iso_or_equiv
_atom_site_adp_type
_atom_site_calc_flag
_atom_site_refinement_flags_adp
_atom_site_refinement_flags_occupancy
_atom_site_refinement_flags_posn
_atom_site_occupancy
_atom_site_disorder_assembly
_atom_site_disorder_group
C C1 0.7287(3) 0.4042(2) 0.36869(11) 0.0281(4) Uani d . . . 1 . .
H H1 0.830235 0.436309 0.347683 0.034 Uiso calc U . R 1 . .
C C2 0.6902(3) 0.4806(2) 0.43434(12) 0.0334(5) Uani d . . . 1 . .
H H2 0.634598 0.55474 0.420411 0.04 Uiso calc U . R 1 . .
C C3 0.8520(4) 0.4258(3) 0.52897(14) 0.0519(8) Uani d . . . 1 . .
H H3A 0.833226 0.467181 0.573505 0.062 Uiso calc U . R 1 . .
H H3B 0.958539 0.386114 0.530749 0.062 Uiso calc U . R 1 . .
C C4 0.7137(4) 0.3377(3) 0.51345(14) 0.0462(7) Uani d . . . 1 . .
H H4 0.672558 0.299694 0.556865 0.055 Uiso calc U . R 1 . .
C C5 0.7645(4) 0.2479(2) 0.45910(15) 0.0430(6) Uani d . . . 1 . .
H H5 0.794396 0.171058 0.472724 0.052 Uiso calc U . R 1 . .
C C6 0.7664(3) 0.2788(2) 0.39152(14) 0.0379(6) Uani d . . . 1 . .
H H6 0.79161 0.221781 0.357314 0.045 Uiso calc U . R 1 . .
C C7 0.4429(3) 0.3472(2) 0.32199(14) 0.0374(5) Uani d . . . 1 . .
H H7A 0.40044 0.327766 0.275204 0.045 Uiso calc U . R 1 . .
H H7B 0.462282 0.27245 0.346655 0.045 Uiso calc U . R 1 . .
C C8 0.3152(3) 0.4130(2) 0.36042(13) 0.0345(5) Uani d . . . 1 . .
C C9 0.8035(3) 0.4546(2) 0.20214(11) 0.0272(4) Uani d . . . 1 . .
C C10 0.7810(3) 0.3541(2) 0.15754(12) 0.0309(5) Uani d . . . 1 . .
C C11 0.9090(3) 0.3216(2) 0.11299(13) 0.0339(5) Uani d . . . 1 . .
H H11 0.89329 0.258167 0.08184 0.041 Uiso calc U . R 1 . .
C C12 1.0597(3) 0.3799(2) 0.11306(13) 0.0354(5) Uani d . . . 1 . .
C C13 1.0818(3) 0.4725(2) 0.16020(13) 0.0340(5) Uani d . . . 1 . .
H H13 1.184834 0.509285 0.162181 0.041 Uiso calc U . R 1 . .
C C14 0.9574(3) 0.5137(2) 0.20501(11) 0.0286(4) Uani d . . . 1 . .
C C15 0.6273(4) 0.2788(3) 0.15625(18) 0.0498(7) Uani d . . . 1 . .
H H15A 0.646215 0.209225 0.127645 0.075 Uiso calc U . R 1 . .
H H15B 0.53763 0.324193 0.1365 0.075 Uiso calc U . R 1 . .
H H15C 0.599716 0.254949 0.203766 0.075 Uiso calc U . R 1 . .
C C16 1.1943(4) 0.3437(3) 0.06221(19) 0.0599(9) Uani d . . . 1 . .
H H16A 1.21344 0.259404 0.066057 0.09 Uiso calc U . R 1 . .
H H16B 1.294216 0.385973 0.073583 0.09 Uiso calc U . R 1 . .
H H16C 1.161258 0.362709 0.014564 0.09 Uiso calc U . R 1 . .
C C17 1.0006(4) 0.6180(2) 0.25224(16) 0.0416(6) Uani d . . . 1 . .
H H17A 1.118099 0.630459 0.251548 0.062 Uiso calc U . R 1 . .
H H17B 0.965469 0.601467 0.29994 0.062 Uiso calc U . R 1 . .
H H17C 0.945706 0.688429 0.235264 0.062 Uiso calc U . R 1 . .
N N1 0.6017(3) 0.40781(19) 0.31329(10) 0.0331(4) Uani d . . . 1 . .
N N2 0.2045(4) 0.4601(3) 0.39067(15) 0.0617(7) Uani d . . . 1 . .
O O1 0.8425(2) 0.50611(18) 0.46991(10) 0.0441(4) Uani d . . . 1 . .
O O2 0.5933(2) 0.41696(18) 0.48292(9) 0.0418(4) Uani d . . . 1 . .
O O3 0.4861(2) 0.5056(2) 0.20682(10) 0.0485(5) Uani d . . . 1 . .
O O4 0.6741(3) 0.61857(15) 0.28338(10) 0.0422(5) Uani d . . . 1 . .
S S1 0.63008(7) 0.50789(5) 0.25108(3) 0.03109(15) Uani d . . . 1 . .

loop_
_atom_site_aniso_label
_atom_site_aniso_U_11
_atom_site_aniso_U_22
_atom_site_aniso_U_33
_atom_site_aniso_U_12
_atom_site_aniso_U_13
_atom_site_aniso_U_23
C1 0.0266(11) 0.0316(10) 0.0261(10) 0.0028(9) 0.0036(8) 0.0040(8)
C2 0.0334(12) 0.0330(11) 0.0338(11) 0.0068(10) 0.0006(9) -0.0029(9)
C3 0.0497(17) 0.075(2) 0.0313(13) 0.0177(16) -0.0055(12) -0.0087(12)
C4 0.0448(15) 0.0661(18) 0.0278(11) 0.0111(14) 0.0045(11) 0.0138(11)
C5 0.0446(15) 0.0388(13) 0.0456(14) 0.0065(12) -0.0008(12) 0.0142(11)
C6 0.0459(15) 0.0302(11) 0.0376(12) 0.0094(11) 0.0017(11) -0.0022(9)
C7 0.0312(12) 0.0433(13) 0.0378(13) -0.0085(11) 0.0049(10) -0.0005(10)
C8 0.0268(11) 0.0419(12) 0.0347(12) -0.0025(10) 0.0052(10) 0.0068(10)
C9 0.0262(11) 0.0307(10) 0.0246(10) 0.0011(8) -0.0010(8) 0.0071(8)
C10 0.0295(11) 0.0331(11) 0.0301(11) -0.0040(10) -0.0045(9) 0.0040(9)
C11 0.0378(13) 0.0326(11) 0.0312(12) -0.0003(10) -0.0016(10) -0.0011(9)
C12 0.0339(12) 0.0376(12) 0.0345(12) 0.0063(10) 0.0042(10) 0.0075(9)
C13 0.0262(11) 0.0369(12) 0.0389(12) -0.0031(9) 0.0006(9) 0.0079(9)
C14 0.0295(11) 0.0292(10) 0.0270(10) -0.0032(9) -0.0025(8) 0.0075(8)
C15 0.0377(14) 0.0499(16) 0.0618(18) -0.0141(13) -0.0013(14) -0.0103(13)
C16 0.0482(18) 0.0644(19) 0.067(2) 0.0068(16) 0.0227(16) -0.0073(16)
C17 0.0446(14) 0.0399(12) 0.0402(12) -0.0140(10) 0.0014(12) -0.0019(12)
N1 0.0282(10) 0.0431(10) 0.0280(9) -0.0058(8) 0.0016(8) 0.0087(8)
N2 0.0493(16) 0.0729(18) 0.0630(16) -0.0018(14) -0.0010(14) 0.0126(14)
O1 0.0398(10) 0.0484(10) 0.0442(10) 0.0009(9) -0.0055(8) -0.0098(8)
O2 0.0343(10) 0.0597(11) 0.0314(8) 0.0122(9) 0.0101(7) 0.0033(8)
O3 0.0292(9) 0.0757(14) 0.0406(10) 0.0107(10) -0.0033(7) 0.0149(10)
O4 0.0481(11) 0.0297(8) 0.0488(10) 0.0098(8) 0.0099(9) 0.0044(7)
S1 0.0268(3) 0.0370(3) 0.0294(3) 0.0053(2) 0.0019(2) 0.0084(2)

loop_
_atom_type_symbol
_atom_type_description
_atom_type_scat_dispersion_real
_atom_type_scat_dispersion_imag
_atom_type_scat_source
C C 0.0033 0.0016 'International Tables Vol C Tables 4.2.6.8 and 6.1.1.4'
H H 0.0000 0.0000 'International Tables Vol C Tables 4.2.6.8 and 6.1.1.4'
N N 0.0061 0.0033 'International Tables Vol C Tables 4.2.6.8 and 6.1.1.4'
O O 0.0106 0.0060 'International Tables Vol C Tables 4.2.6.8 and 6.1.1.4'
S S 0.1246 0.1234 'International Tables Vol C Tables 4.2.6.8 and 6.1.1.4'

loop_
_geom_angle_atom_site_label_1
_geom_angle_atom_site_label_2
_geom_angle_atom_site_label_3
_geom_angle_site_symmetry_1
_geom_angle_site_symmetry_3
_geom_angle
_geom_angle_publ_flag
N1 C1 C6 . . 111.9(2) ?
N1 C1 C2 . . 114.57(19) ?
C6 C1 C2 . . 109.44(18) ?
N1 C1 H1 . . 106.8 ?
C6 C1 H1 . . 106.8 ?
C2 C1 H1 . . 106.8 ?
O2 C2 O1 . . 106.11(19) ?
O2 C2 C1 . . 110.8(2) ?
O1 C2 C1 . . 108.29(19) ?
O2 C2 H2 . . 110.5 ?
O1 C2 H2 . . 110.5 ?
C1 C2 H2 . . 110.5 ?
O1 C3 C4 . . 102.7(2) ?
O1 C3 H3A . . 111.2 ?
C4 C3 H3A . . 111.2 ?
O1 C3 H3B . . 111.2 ?
C4 C3 H3B . . 111.2 ?
H3A C3 H3B . . 109.1 ?
O2 C4 C5 . . 109.2(2) ?
O2 C4 C3 . . 100.0(2) ?
C5 C4 C3 . . 111.6(2) ?
O2 C4 H4 . . 111.8 ?
C5 C4 H4 . . 111.8 ?
C3 C4 H4 . . 111.8 ?
C6 C5 C4 . . 119.1(2) ?
C6 C5 H5 . . 120.4 ?
C4 C5 H5 . . 120.4 ?
C5 C6 C1 . . 121.4(2) ?
C5 C6 H6 . . 119.3 ?
C1 C6 H6 . . 119.3 ?
C8 C7 N1 . . 116.2(2) ?
C8 C7 H7A . . 108.2 ?
N1 C7 H7A . . 108.2 ?
C8 C7 H7B . . 108.2 ?
N1 C7 H7B . . 108.2 ?
H7A C7 H7B . . 107.4 ?
N2 C8 C7 . . 175.5(3) ?
C14 C9 C10 . . 120.6(2) ?
C14 C9 S1 . . 121.14(17) ?
C10 C9 S1 . . 118.19(17) ?
C11 C10 C9 . . 118.3(2) ?
C11 C10 C15 . . 117.5(2) ?
C9 C10 C15 . . 124.2(2) ?
C10 C11 C12 . . 122.3(2) ?
C10 C11 H11 . . 118.8 ?
C12 C11 H11 . . 118.8 ?
C13 C12 C11 . . 118.1(2) ?
C13 C12 C16 . . 121.3(3) ?
C11 C12 C16 . . 120.6(3) ?
C12 C13 C14 . . 123.2(2) ?
C12 C13 H13 . . 118.4 ?
C14 C13 H13 . . 118.4 ?
C13 C14 C9 . . 117.3(2) ?
C13 C14 C17 . . 116.6(2) ?
C9 C14 C17 . . 126.2(2) ?
C10 C15 H15A . . 109.5 ?
C10 C15 H15B . . 109.5 ?
H15A C15 H15B . . 109.5 ?
C10 C15 H15C . . 109.5 ?
H15A C15 H15C . . 109.5 ?
H15B C15 H15C . . 109.5 ?
C12 C16 H16A . . 109.5 ?
C12 C16 H16B . . 109.5 ?
H16A C16 H16B . . 109.5 ?
C12 C16 H16C . . 109.5 ?
H16A C16 H16C . . 109.5 ?
H16B C16 H16C . . 109.5 ?
C14 C17 H17A . . 109.5 ?
C14 C17 H17B . . 109.5 ?
H17A C17 H17B . . 109.5 ?
C14 C17 H17C . . 109.5 ?
H17A C17 H17C . . 109.5 ?
H17B C17 H17C . . 109.5 ?
C7 N1 C1 . . 121.52(19) ?
C7 N1 S1 . . 121.44(17) ?
C1 N1 S1 . . 115.51(16) ?
C2 O1 C3 . . 106.5(2) ?
C2 O2 C4 . . 101.35(19) ?
O4 S1 O3 . . 117.80(13) ?
O4 S1 N1 . . 108.98(11) ?
O3 S1 N1 . . 106.86(11) ?
O4 S1 C9 . . 108.42(11) ?
O3 S1 C9 . . 109.45(11) ?
N1 S1 C9 . . 104.52(10) ?

loop_
_geom_bond_atom_site_label_1
_geom_bond_atom_site_label_2
_geom_bond_site_symmetry_2
_geom_bond_distance
_geom_bond_publ_flag
C1 N1 . 1.464(3) ?
C1 C6 . 1.500(3) ?
C1 C2 . 1.536(3) ?
C1 H1 . 0.98 ?
C2 O2 . 1.400(3) ?
C2 O1 . 1.430(3) ?
C2 H2 . 0.98 ?
C3 O1 . 1.433(4) ?
C3 C4 . 1.519(5) ?
C3 H3A . 0.97 ?
C3 H3B . 0.97 ?
C4 O2 . 1.438(3) ?
C4 C5 . 1.493(4) ?
C4 H4 . 0.98 ?
C5 C6 . 1.319(4) ?
C5 H5 . 0.93 ?
C6 H6 . 0.93 ?
C7 C8 . 1.461(4) ?
C7 N1 . 1.462(3) ?
C7 H7A . 0.97 ?
C7 H7B . 0.97 ?
C8 N2 . 1.185(4) ?
C9 C14 . 1.411(3) ?
C9 C10 . 1.416(3) ?
C9 S1 . 1.781(2) ?
C10 C11 . 1.381(3) ?
C10 C15 . 1.502(4) ?
C11 C12 . 1.382(4) ?
C11 H11 . 0.93 ?
C12 C13 . 1.377(4) ?
C12 C16 . 1.505(4) ?
C13 C14 . 1.391(3) ?
C13 H13 . 0.93 ?
C14 C17 . 1.509(3) ?
C15 H15A . 0.96 ?
C15 H15B . 0.96 ?
C15 H15C . 0.96 ?
C16 H16A . 0.96 ?
C16 H16B . 0.96 ?
C16 H16C . 0.96 ?
C17 H17A . 0.96 ?
C17 H17B . 0.96 ?
C17 H17C . 0.96 ?
N1 S1 . 1.6376(19) ?
O3 S1 . 1.4317(19) ?
O4 S1 . 1.426(2) ?
